data_2001205
loop_
_publ_author_name
'Tahirov, T. H.'
'Lu, T.-H.'
'Lan, W.-J.'
'Chung, C.-S.'

_publ_section_title
;
 Structure of
 isothiocyanato(1,4,7,11-tetraazacyclotetradecane)copper(II)
 thiocyanate
;
_journal_issue 11
_journal_name_full 'Acta Crystallographica Section C'
_journal_page_first 1908
_journal_page_last 1910
_journal_paper_doi 10.1107/S0108270193004226
_journal_volume 49
_journal_year 1993
_chemical_formula_sum 'C24 H48 Cu2 N12 S4'
_chemical_formula_weight 380.032
_space_group_IT_number 14
_space_group_name_Hall '-P 2yn'
_space_group_name_H-M_alt 'P 1 21/n 1'
_symmetry_cell_setting monoclinic
_symmetry_space_group_name_Hall '-P 2yn'
_symmetry_space_group_name_H-M 'P 1 21/n 1'
_atom_type_scat_source IntTabIV
_cell_angle_alpha 90.0
_cell_angle_beta 94.720(10)
_cell_angle_gamma 90.0
_cell_formula_units_Z 8
_cell_length_a 9.688(2)
_cell_length_b 14.157(2)
_cell_length_c 25.520(3)
_cell_measurement_reflns_used 25
_cell_measurement_temperature 298
_cell_measurement_theta_max 17.13
_cell_measurement_theta_min 9.66
_cell_volume 3488.3(10)
_diffrn_measurement_device 'Enraf-Nonius CAD-4'
_diffrn_measurement_method \q/2\q
_diffrn_radiation_type MoK\a
_diffrn_radiation_wavelength 0.7093
_diffrn_reflns_av_R_equivalents 0.047
_diffrn_reflns_limit_h_max 11
_diffrn_reflns_limit_h_min -11
_diffrn_reflns_limit_k_max 16
_diffrn_reflns_limit_k_min 0
_diffrn_reflns_limit_l_max 30
_diffrn_reflns_limit_l_min 0
_diffrn_reflns_number 6283
_diffrn_reflns_theta_max 24.9
_diffrn_standards_decay_% 2
_diffrn_standards_interval_time 60
_diffrn_standards_number 3
_exptl_absorpt_coefficient_mu 1.49
_exptl_absorpt_correction_T_max 0.55905
_exptl_absorpt_correction_T_min 0.55402
_exptl_absorpt_correction_type 'empirical (North, Phillips & Mathews, 1968)'
_exptl_crystal_colour Blue
_exptl_crystal_density_diffrn 1.447
_exptl_crystal_description Parallelepiped
_exptl_crystal_size_max 0.53
_exptl_crystal_size_mid 0.38
_exptl_crystal_size_min 0.34
_refine_diff_density_max 0.85
_refine_diff_density_min -0.56
_refine_ls_extinction_coef 'secondary: 2.39(9)'
_refine_ls_extinction_method 'Zachariasen (1968)'
_refine_ls_goodness_of_fit_obs 1.38
_refine_ls_hydrogen_treatment refU
_refine_ls_number_parameters 428
_refine_ls_number_reflns 3927
_refine_ls_R_factor_obs 0.044
_refine_ls_shift/esd_max 0.121
_refine_ls_structure_factor_coef F
_refine_ls_weighting_scheme unit
_refine_ls_wR_factor_obs 0.050
_reflns_number_observed 3927
_reflns_number_total 6139
_reflns_observed_criterion I>2.5\s(I)
_cod_data_source_file as1033.cif
_cod_data_source_block as1033_structure_1_of_1
_cod_original_cell_volume 3488.0(10)
_cod_database_code 2001205

loop_
_space_group_symop_id
_space_group_symop_operation_xyz
1 x,y,z
2 -x+1/2,y+1/2,-z+1/2
3 -x,-y,-z
4 x+1/2,-y+1/2,z+1/2

loop_
_atom_site_label
_atom_site_fract_x
_atom_site_fract_y
_atom_site_fract_z
Cu(1) .30325(7) .83710(5) .15201(3)
Cu(2) .72899(7) .33783(6) .10186(3)
S(1) .3476(2) 1.00650(16) .30924(7)
S(2) .7575(2) .35496(13) -.08275(6)
S(3) .6840(3) .5222(2) .23806(10)
S(4) .3537(3) .2252(2) .00474(10)
N(1) .4458(5) .8575(4) .0985(2)
N(2) .1425(5) .8891(4) .10599(19)
N(3) .1859(5) .7570(4) .19842(18)
N(4) .4635(5) .7781(4) .19634(19)
N(5) .3331(7) .9725(4) .2009(3)
N(6) .6161(6) .4568(4) .1061(2)
N(7) .9095(5) .4062(4) .0975(2)
N(8) .8139(6) .2169(4) .1320(2)
N(9) .5486(6) .2725(4) .1164(2)
N(10) .7063(6) .3018(5) .0185(2)
N(11) .8189(7) .3542(5) .2249(2)
N(12) .0933(7) .1720(6) -.0194(3)
C(1) .4343(8) .9465(5) .0690(3)
C(2) .2919(8) .9536(5) .0389(3)
C(3) .1762(7) .9727(5) .0745(3)
C(4) .0219(7) .9128(6) .1365(3)
C(5) -.0340(7) .8290(6) .1640(3)
C(6) .0539(7) .7977(6) .2123(3)
C(7) .2763(7) .7289(5) .2454(3)
C(8) .4122(7) .6985(5) .2260(3)
C(9) .5748(7) .7574(6) .1616(3)
C(10) .5842(6) .8433(6) .1272(3)
C(11) .3416(7) .9865(5) .2458(3)
C(12) .6489(10) .5334(6) .0706(3)
C(13) .7932(11) .5650(6) .0806(3)
C(14) .8992(9) .4934(6) .0652(3)
C(15) 1.0223(7) .3456(7) .0802(3)
C(16) 1.0516(8) .2606(7) .1138(3)
C(17) .9435(9) .1841(6) .1109(3)
C(18) .7066(10) .1447(5) .1311(3)
C(19) .5790(9) .1900(6) .1493(3)
C(20) .4547(8) .3416(7) .1357(3)
C(21) .4684(8) .4286(7) .1037(3)
C(22) .7281(6) .3238(4) -.0231(2)
C(23) .7651(7) .4240(6) .2309(2)
C(24) .1829(13) .1918(6) -.0093(3)
H(N1) .430 .805 .070
H(N2) .114 .835 .082
H(N3) .176 .682 .185
H(N4) .488 .832 .219
H(N6) .639 .476 .139
H(N7) .944 .432 .130
H(N8) .834 .239 .168
H(N9) .512 .248 .084
H(1) .507 .943 .047
H(2) .451 1.007 .095
H(3) .298 1.016 .021
H(4) .286 .888 .022
H(5) .198 1.033 .095
H(6) .087 .994 .053
H(7) -.054 .946 .111
H(8) .050 .965 .160
H(9) -.046 .775 .138
H(10) -.111 .853 .178
H(11) .074 .853 .229
H(12) .012 .744 .228
H(13) .223 .670 .264
H(14) .286 .789 .268
H(15) .478 .681 .255
H(16) .400 .637 .200
H(17) .548 .699 .139
H(18) .669 .753 .186
H(19) .663 .838 .109
H(20) .603 .911 .146
H(21) .624 .506 .036
H(22) .584 .593 .078
H(23) .826 .618 .062
H(24) .815 .580 .122
H(25) .982 .524 .070
H(26) .878 .472 .030
H(27) 1.111 .390 .076
H(28) .995 .331 .045
H(29) 1.061 .282 .152
H(30) 1.130 .229 .101
H(31) .976 .113 .126
H(32) .911 .163 .077
H(33) .741 .085 .143
H(34) .698 .119 .097
H(35) .493 .134 .143
H(36) .600 .209 .190
H(37) .355 .324 .138
H(38) .483 .362 .173
H(39) .438 .413 .067
H(40) .422 .487 .113

loop_
_geom_angle_atom_site_label_1
_geom_angle_atom_site_label_2
_geom_angle_atom_site_label_3
_geom_angle
_geom_angle_publ_flag
N(1) Cu(1) N(2) 95.3(2) yes
N(1) Cu(1) N(3) 154.5(2) yes
N(1) Cu(1) N(4) 84.4(2) yes
N(1) Cu(1) N(5) 100.6(2) yes
N(2) Cu(1) N(3) 95.8(2) yes
N(2) Cu(1) N(4) 176.9(2) yes
N(2) Cu(1) N(5) 94.0(2) yes
N(3) Cu(1) N(4) 83.4(2) yes
N(3) Cu(1) N(5) 101.5(2) yes
N(4) Cu(1) N(5) 89.1(2) yes
N(6) Cu(2) N(7) 94.5(2) yes
N(6) Cu(2) N(8) 153.1(2) yes
N(6) Cu(2) N(9) 83.8(3) yes
N(6) Cu(2) N(10) 103.7(2) yes
N(7) Cu(2) N(8) 95.8(2) yes
N(7) Cu(2) N(9) 172.6(2) yes
N(7) Cu(2) N(10) 94.4(2) yes
N(8) Cu(2) N(9) 82.8(3) yes
N(8) Cu(2) N(10) 100.3(2) yes
N(9) Cu(2) N(10) 93.0(2) yes
Cu(1) N(1) C(1) 116.0(4) yes
Cu(1) N(1) C(10) 106.4(4) yes
C(1) N(1) C(10) 113.4(5) yes
Cu(1) N(2) C(3) 114.5(4) yes
Cu(1) N(2) C(4) 112.3(4) yes
C(3) N(2) C(4) 108.6(5) yes
Cu(1) N(3) C(6) 117.1(4) yes
Cu(1) N(3) C(7) 107.3(4) yes
C(6) N(3) C(7) 112.2(5) yes
Cu(1) N(4) C(8) 109.2(4) yes
Cu(1) N(4) C(9) 108.0(4) yes
C(8) N(4) C(9) 116.8(5) yes
Cu(1) N(5) C(11) 132.6(6) yes
Cu(2) N(6) C(12) 116.1(5) yes
Cu(2) N(6) C(21) 107.4(5) yes
C(12) N(6) C(21) 115.6(6) yes
Cu(2) N(7) C(14) 114.4(4) yes
Cu(2) N(7) C(15) 113.8(5) yes
C(14) N(7) C(15) 109.4(6) yes
Cu(2) N(8) C(17) 117.2(5) yes
Cu(2) N(8) C(18) 108.7(5) yes
C(17) N(8) C(18) 113.5(6) yes
Cu(2) N(9) C(19) 109.5(5) yes
Cu(2) N(9) C(20) 109.1(5) yes
C(19) N(9) C(20) 116.7(6) yes
Cu(2) N(10) C(22) 146.2(6) yes
N(1) C(1) C(2) 110.0(5) no
C(1) C(2) C(3) 113.0(6) no
N(2) C(3) C(2) 112.7(5) no
N(2) C(4) C(5) 113.2(6) no
C(4) C(5) C(6) 114.4(6) no
N(3) C(6) C(5) 111.2(5) no
N(3) C(7) C(8) 106.5(5) no
N(4) C(8) C(7) 107.0(5) no
N(4) C(9) C(10) 105.7(6) no
N(1) C(10) C(9) 107.6(5) no
S(1) C(11) N(5) 178.0(7) no
N(6) C(12) C(13) 111.7(6) yes
C(12) C(13) C(14) 114.0(7) no
N(7) C(14) C(13) 115.3(6) no
N(7) C(15) C(16) 113.9(6) no
C(15) C(16) C(17) 117.0(6) no
N(8) C(17) C(16) 111.4(6) no
N(8) C(18) C(19) 107.4(6) no
N(9) C(19) C(18) 107.3(6) no
N(9) C(20) C(21) 106.6(6) no
N(6) C(21) C(20) 109.2(6) no
S(2) C(22) N(10) 179.4(6) yes
S(3) C(23) N(11) 178.0(7) yes
S(4) C(24) N(12) 175.4(9) yes

loop_
_geom_bond_atom_site_label_1
_geom_bond_atom_site_label_2
_geom_bond_distance
_geom_bond_publ_flag
Cu(1) N(1) 2.041(5) yes
Cu(1) N(2) 2.011(5) yes
Cu(1) N(3) 2.050(5) yes
Cu(1) N(4) 2.025(5) yes
Cu(1) N(5) 2.292(6) yes
Cu(2) N(6) 2.016(6) yes
Cu(2) N(7) 2.010(5) yes
Cu(2) N(8) 2.023(6) yes
Cu(2) N(9) 2.038(6) yes
Cu(2) N(10) 2.182(5) yes
S(1) C(11) 1.641(8) yes
S(2) C(22) 1.631(6) yes
S(3) C(23) 1.615(8) yes
S(4) C(24) 1.730(10) yes
N(1) C(1) 1.467(9) yes
N(1) C(10) 1.488(8) yes
N(2) C(3) 1.483(8) yes
N(2) C(4) 1.494(8) yes
N(3) C(6) 1.473(9) yes
N(3) C(7) 1.480(8) yes
N(4) C(8) 1.467(9) yes
N(4) C(9) 1.481(8) yes
N(5) C(11) 1.160(10) yes
N(6) C(12) 1.470(10) yes
N(6) C(21) 1.480(10) yes
N(7) C(14) 1.480(10) yes
N(7) C(15) 1.490(10) yes
N(8) C(17) 1.480(10) yes
N(8) C(18) 1.460(10) yes
N(9) C(19) 1.450(10) yes
N(9) C(20) 1.450(10) yes
N(10) C(22) 1.142(8) yes
N(11) C(23) 1.130(10) yes
N(12) C(24) 0.93(2) yes
C(1) C(2) 1.530(10) no
C(2) C(3) 1.520(10) no
C(4) C(5) 1.500(10) no
C(5) C(6) 1.510(10) no
C(7) C(8) 1.510(10) no
C(9) C(10) 1.510(10) no
C(12) C(13) 1.470(10) no
C(13) C(14) 1.520(10) no
C(15) C(16) 1.490(10) no
C(16) C(17) 1.500(10) no
C(18) C(19) 1.500(10) no
C(20) C(21) 1.490(10) no
